data_2208624
loop_
_publ_author_name
'Zhuo, Xin'
'Wang, Zuo-Wei'
'Li, Yi-Zhi'
'Zheng, He-Gen'

_publ_section_title
Poly[[(2,2'-bipyridine-\k^2^<i>N</i>:<i>N</i>')cadmium(II)]-\m~3~-5-hydroxyisophthalato-\k^4^<i>O</i>,<i>O</i>':<i>O</i>'':<i>O</i>''']
_journal_coeditor_code HK2014
_journal_issue 4
_journal_name_full 'Acta Crystallographica Section E'
_journal_page_first m785
_journal_page_last m787
_journal_paper_doi 10.1107/S1600536806009032
_journal_volume 62
_journal_year 2006
_chemical_formula_iupac '[Cd (C8 H4 O5) (C10 H8 N2)]'
_chemical_formula_moiety 'C18 H12 Cd N2 O5'
_chemical_formula_sum 'C18 H12 Cd N2 O5'
_chemical_formula_weight 448.71
_chemical_name_systematic
;
Poly[[(2,2'-bipyridine-\k^2^N:N')cadmium(II)]-\m~3~-5-hydroxyisophthalato-
\k^4^O,O':O'':O''']
;
_space_group_IT_number 14
_symmetry_cell_setting monoclinic
_symmetry_space_group_name_Hall '-P 2yn'
_symmetry_space_group_name_H-M 'P 1 21/n 1'
_atom_sites_solution_hydrogens geom
_atom_sites_solution_primary direct
_atom_sites_solution_secondary difmap
_cell_angle_alpha 90.00
_cell_angle_beta 106.308(4)
_cell_angle_gamma 90.00
_cell_formula_units_Z 4
_cell_length_a 10.754(3)
_cell_length_b 10.073(2)
_cell_length_c 15.911(4)
_cell_measurement_reflns_used 3248
_cell_measurement_temperature 293(2)
_cell_measurement_theta_max 26.0
_cell_measurement_theta_min 2.0
_cell_volume 1654.2(7)
_computing_cell_refinement SMART
_computing_data_collection 'SMART (Bruker, 2000)'
_computing_data_reduction 'SAINT (Bruker, 2000)'
_computing_molecular_graphics 'SHELXTL (Sheldrick, 2002)'
_computing_publication_material SHELXTL
_computing_structure_refinement 'SHELXL97 (Sheldrick, 1997)'
_computing_structure_solution 'SHELXS97 (Sheldrick, 1997)'
_diffrn_ambient_temperature 293(2)
_diffrn_measured_fraction_theta_full 0.996
_diffrn_measured_fraction_theta_max 0.996
_diffrn_measurement_device_type 'Bruker Smart Apex CCD area-detector'
_diffrn_measurement_method '\f and \w'
_diffrn_radiation_monochromator graphite
_diffrn_radiation_source 'fine-focus sealed tube'
_diffrn_radiation_type MoK\a
_diffrn_radiation_wavelength 0.71073
_diffrn_reflns_av_R_equivalents 0.0608
_diffrn_reflns_av_sigmaI/netI 0.0424
_diffrn_reflns_limit_h_max 13
_diffrn_reflns_limit_h_min -10
_diffrn_reflns_limit_k_max 12
_diffrn_reflns_limit_k_min -11
_diffrn_reflns_limit_l_max 19
_diffrn_reflns_limit_l_min -18
_diffrn_reflns_number 7126
_diffrn_reflns_theta_full 26.00
_diffrn_reflns_theta_max 26.00
_diffrn_reflns_theta_min 2.05
_diffrn_standards_decay_% 0
_diffrn_standards_interval_count 0
_diffrn_standards_number 0
_exptl_absorpt_coefficient_mu 1.353
_exptl_absorpt_correction_T_max 0.76
_exptl_absorpt_correction_T_min 0.67
_exptl_absorpt_correction_type multi-scan
_exptl_absorpt_process_details '(SADABS; Sheldrick, 2002)'
_exptl_crystal_colour 'clear colourless'
_exptl_crystal_density_diffrn 1.802
_exptl_crystal_density_method 'not measured'
_exptl_crystal_description shape?
_exptl_crystal_F_000 888
_exptl_crystal_size_max 0.30
_exptl_crystal_size_mid 0.25
_exptl_crystal_size_min 0.20
_refine_diff_density_max 0.689
_refine_diff_density_min -0.702
_refine_ls_extinction_coef 0.003
_refine_ls_extinction_method SHELXL
_refine_ls_goodness_of_fit_ref 0.996
_refine_ls_hydrogen_treatment constr
_refine_ls_matrix_type full
_refine_ls_number_parameters 235
_refine_ls_number_reflns 3248
_refine_ls_number_restraints 0
_refine_ls_restrained_S_all 0.996
_refine_ls_R_factor_all 0.0308
_refine_ls_R_factor_gt 0.0282
_refine_ls_shift/su_max 0.001
_refine_ls_shift/su_mean 0.000
_refine_ls_structure_factor_coef Fsqd
_refine_ls_weighting_details 'calc w=1/[\s^2^(Fo^2^)+(0.0433P)^2^+0.5583P] where P=(Fo^2^+2Fc^2^)/3'
_refine_ls_weighting_scheme calc
_refine_ls_wR_factor_gt 0.0733
_refine_ls_wR_factor_ref 0.0750
_reflns_number_gt 2987
_reflns_number_total 3248
_reflns_threshold_expression I>2\s(I)
_cod_data_source_file hk2014.cif
_cod_data_source_block I
_cod_original_sg_symbol_H-M 'P 21/n'
_cod_database_code 2208624
_cod_database_fobs_code 2208624

loop_
_symmetry_equiv_pos_as_xyz
'x, y, z'
'-x+1/2, y+1/2, -z+1/2'
'-x, -y, -z'
'x-1/2, -y-1/2, z-1/2'

loop_
_atom_site_type_symbol
_atom_site_label
_atom_site_fract_x
_atom_site_fract_y
_atom_site_fract_z
_atom_site_U_iso_or_equiv
_atom_site_adp_type
_atom_site_calc_flag
_atom_site_refinement_flags
_atom_site_occupancy
C C1 0.2358(3) 0.8540(4) 0.2030(2) 0.0601(9) Uani d . 1
H H1 0.3148 0.8098 0.2209 0.072 Uiso calc R 1
C C2 0.1349(3) 0.8090(4) 0.2324(2) 0.0648(10) Uani d . 1
H H2 0.1453 0.7359 0.2695 0.078 Uiso calc R 1
C C3 0.0183(3) 0.8744(4) 0.2059(2) 0.0546(8) Uani d . 1
H H3 -0.0519 0.8455 0.2243 0.065 Uiso calc R 1
C C4 0.0067(3) 0.9828(3) 0.1522(2) 0.0464(8) Uani d . 1
H H4 -0.0711 1.0290 0.1345 0.056 Uiso calc R 1
C C5 0.1126(3) 1.0228(3) 0.12450(19) 0.0367(6) Uani d . 1
C C6 0.1058(2) 1.1374(3) 0.06493(16) 0.0344(6) Uani d . 1
C C7 -0.0038(3) 1.2154(3) 0.0366(2) 0.0472(7) Uani d . 1
H H7 -0.0770 1.1969 0.0547 0.057 Uiso calc R 1
C C8 -0.0039(3) 1.3205(4) -0.0185(3) 0.0569(9) Uani d . 1
H H8 -0.0766 1.3745 -0.0373 0.068 Uiso calc R 1
C C9 0.1041(3) 1.3446(3) -0.0452(2) 0.0561(8) Uani d . 1
H H9 0.1063 1.4155 -0.0822 0.067 Uiso calc R 1
C C10 0.2094(3) 1.2623(3) -0.01652(19) 0.0423(6) Uani d . 1
H H10 0.2821 1.2779 -0.0359 0.051 Uiso calc R 1
C C11 0.7141(2) 0.9460(2) 0.29413(15) 0.0279(5) Uani d . 1
C C12 0.7413(2) 0.8317(2) 0.34324(15) 0.0276(5) Uani d . 1
H H12 0.6784 0.7662 0.3368 0.033 Uiso calc R 1
C C13 0.8628(2) 0.8137(2) 0.40248(15) 0.0279(5) Uani d . 1
C C14 0.9566(2) 0.9105(2) 0.41004(16) 0.0311(5) Uani d . 1
H H14 1.0393 0.8968 0.4472 0.037 Uiso calc R 1
C C15 0.9286(3) 1.0281(2) 0.36270(17) 0.0313(5) Uani d . 1
C C16 0.8060(3) 1.0467(3) 0.30619(16) 0.0322(5) Uani d . 1
H H16 0.7851 1.1265 0.2762 0.039 Uiso calc R 1
C C17 0.5873(2) 0.9621(3) 0.22552(16) 0.0309(5) Uani d . 1
C C18 0.8924(2) 0.6910(2) 0.45796(15) 0.0286(5) Uani d . 1
Cd Cd1 0.385813(16) 1.013259(18) 0.079398(11) 0.02803(9) Uani d . 1
N N1 0.2254(2) 0.9583(3) 0.14978(16) 0.0432(6) Uani d . 1
N N2 0.21206(19) 1.1610(2) 0.03785(14) 0.0341(5) Uani d . 1
O O1 1.00796(14) 0.65694(18) 0.49179(10) 0.0326(4) Uani d . 1
O O2 0.79839(17) 0.62871(19) 0.47072(13) 0.0409(4) Uani d . 1
O O3 0.52294(18) 0.86086(19) 0.19498(13) 0.0461(5) Uani d . 1
O O4 0.55022(17) 1.07563(19) 0.19852(12) 0.0410(5) Uani d . 1
O O5 1.02531(18) 1.11788(19) 0.37467(13) 0.0451(5) Uani d . 1
H H5 0.9968 1.1872 0.3496 0.054 Uiso calc R 1

loop_
_atom_site_aniso_label
_atom_site_aniso_U_11
_atom_site_aniso_U_22
_atom_site_aniso_U_33
_atom_site_aniso_U_12
_atom_site_aniso_U_13
_atom_site_aniso_U_23
C1 0.0481(18) 0.075(2) 0.0564(19) 0.0040(16) 0.0124(15) 0.0280(18)
C2 0.066(2) 0.077(3) 0.053(2) -0.0098(19) 0.0192(17) 0.0246(18)
C3 0.0530(19) 0.068(2) 0.0524(18) -0.0128(16) 0.0303(15) -0.0035(16)
C4 0.0436(18) 0.0519(19) 0.0509(19) -0.0060(13) 0.0253(15) -0.0093(14)
C5 0.0328(14) 0.0446(16) 0.0336(14) -0.0054(11) 0.0110(12) -0.0092(11)
C6 0.0306(12) 0.0374(14) 0.0347(13) -0.0026(11) 0.0083(10) -0.0090(11)
C7 0.0364(15) 0.0536(19) 0.0536(18) 0.0063(13) 0.0158(13) -0.0071(15)
C8 0.0449(18) 0.0494(19) 0.074(2) 0.0182(14) 0.0130(16) 0.0038(17)
C9 0.0555(19) 0.0432(18) 0.067(2) 0.0083(14) 0.0135(16) 0.0118(16)
C10 0.0360(14) 0.0400(15) 0.0498(16) -0.0015(12) 0.0104(12) 0.0052(13)
C11 0.0314(13) 0.0278(12) 0.0231(11) 0.0039(10) 0.0054(9) -0.0008(10)
C12 0.0288(12) 0.0253(12) 0.0275(11) 0.0013(9) 0.0060(9) -0.0011(9)
C13 0.0323(12) 0.0254(12) 0.0258(11) 0.0048(9) 0.0077(9) 0.0016(9)
C14 0.0319(13) 0.0288(13) 0.0276(12) 0.0034(10) 0.0000(10) 0.0014(10)
C15 0.0369(14) 0.0274(12) 0.0277(13) -0.0051(10) 0.0059(11) -0.0014(10)
C16 0.0394(14) 0.0271(12) 0.0285(12) 0.0045(11) 0.0070(11) 0.0043(10)
C17 0.0307(13) 0.0373(14) 0.0249(12) 0.0053(11) 0.0080(10) 0.0004(11)
C18 0.0355(13) 0.0273(12) 0.0222(11) 0.0042(10) 0.0065(10) 0.0002(9)
Cd1 0.02628(13) 0.02981(13) 0.02555(13) -0.00128(6) 0.00327(9) -0.00245(6)
N1 0.0364(13) 0.0534(15) 0.0388(13) 0.0010(11) 0.0090(10) 0.0120(12)
N2 0.0316(11) 0.0330(12) 0.0366(11) -0.0010(9) 0.0079(9) -0.0040(9)
O1 0.0314(10) 0.0309(10) 0.0308(9) 0.0082(7) 0.0013(8) 0.0017(7)
O2 0.0365(10) 0.0386(10) 0.0479(11) 0.0016(8) 0.0122(8) 0.0183(9)
O3 0.0385(10) 0.0380(11) 0.0497(11) 0.0044(8) -0.0072(9) -0.0133(9)
O4 0.0376(10) 0.0368(11) 0.0401(10) 0.0036(8) -0.0032(8) 0.0122(9)
O5 0.0417(11) 0.0320(10) 0.0525(12) -0.0095(8) -0.0016(9) 0.0080(9)

loop_
_atom_type_symbol
_atom_type_description
_atom_type_scat_dispersion_real
_atom_type_scat_dispersion_imag
_atom_type_scat_source
C C 0.0033 0.0016 'International Tables Vol C Tables 4.2.6.8 and 6.1.1.4'
H H 0.0000 0.0000 'International Tables Vol C Tables 4.2.6.8 and 6.1.1.4'
N N 0.0061 0.0033 'International Tables Vol C Tables 4.2.6.8 and 6.1.1.4'
O O 0.0106 0.0060 'International Tables Vol C Tables 4.2.6.8 and 6.1.1.4'
Cd Cd -0.8075 1.2024 'International Tables Vol C Tables 4.2.6.8 and 6.1.1.4'

loop_
_geom_angle_atom_site_label_1
_geom_angle_atom_site_label_2
_geom_angle_atom_site_label_3
_geom_angle_site_symmetry_1
_geom_angle_site_symmetry_3
_geom_angle
_geom_angle_publ_flag
N1 C1 C2 . . 122.9(3) ?
N1 C1 H1 . . 118.6 ?
C2 C1 H1 . . 118.6 ?
C3 C2 C1 . . 118.5(3) ?
C3 C2 H2 . . 120.8 ?
C1 C2 H2 . . 120.8 ?
C4 C3 C2 . . 119.3(3) ?
C4 C3 H3 . . 120.4 ?
C2 C3 H3 . . 120.4 ?
C3 C4 C5 . . 119.3(3) ?
C3 C4 H4 . . 120.3 ?
C5 C4 H4 . . 120.3 ?
N1 C5 C4 . . 121.3(3) ?
N1 C5 C6 . . 116.6(2) ?
C4 C5 C6 . . 122.1(3) ?
N2 C6 C7 . . 121.0(3) ?
N2 C6 C5 . . 116.6(2) ?
C7 C6 C5 . . 122.4(3) ?
C8 C7 C6 . . 119.6(3) ?
C8 C7 H7 . . 120.2 ?
C6 C7 H7 . . 120.2 ?
C9 C8 C7 . . 119.1(3) ?
C9 C8 H8 . . 120.4 ?
C7 C8 H8 . . 120.4 ?
C8 C9 C10 . . 118.8(3) ?
C8 C9 H9 . . 120.6 ?
C10 C9 H9 . . 120.6 ?
N2 C10 C9 . . 122.9(3) ?
N2 C10 H10 . . 118.6 ?
C9 C10 H10 . . 118.6 ?
C12 C11 C16 . . 120.1(2) ?
C12 C11 C17 . . 120.7(2) ?
C16 C11 C17 . . 119.2(2) ?
C11 C12 C13 . . 120.2(2) ?
C11 C12 H12 . . 119.9 ?
C13 C12 H12 . . 119.9 ?
C14 C13 C12 . . 119.4(2) ?
C14 C13 C18 . . 120.0(2) ?
C12 C13 C18 . . 120.6(2) ?
C13 C14 C15 . . 120.7(2) ?
C13 C14 H14 . . 119.6 ?
C15 C14 H14 . . 119.6 ?
O5 C15 C16 . . 123.8(2) ?
O5 C15 C14 . . 116.9(2) ?
C16 C15 C14 . . 119.3(2) ?
C15 C16 C11 . . 120.1(2) ?
C15 C16 H16 . . 120.0 ?
C11 C16 H16 . . 120.0 ?
O4 C17 O3 . . 121.6(2) ?
O4 C17 C11 . . 119.3(2) ?
O3 C17 C11 . . 119.1(2) ?
O4 C17 Cd1 . . 55.67(13) ?
O3 C17 Cd1 . . 66.73(14) ?
C11 C17 Cd1 . . 168.13(18) ?
O2 C18 O1 . . 122.7(2) ?
O2 C18 C13 . . 117.4(2) ?
O1 C18 C13 . . 119.9(2) ?
O2 Cd1 O4 4_575 . 151.08(7) yes
O2 Cd1 O1 4_575 2_655 100.29(7) yes
O4 Cd1 O1 . 2_655 82.04(6) yes
O2 Cd1 N2 4_575 . 93.41(7) yes
O4 Cd1 N2 . . 115.50(7) yes
O1 Cd1 N2 2_655 . 85.92(7) yes
O2 Cd1 N1 4_575 . 90.71(8) yes
O4 Cd1 N1 . . 99.68(8) yes
O1 Cd1 N1 2_655 . 153.81(8) yes
N2 Cd1 N1 . . 69.63(8) yes
O2 Cd1 O3 4_575 . 101.94(7) yes
O4 Cd1 O3 . . 53.60(6) yes
O1 Cd1 O3 2_655 . 117.79(6) yes
N2 Cd1 O3 . . 148.23(7) yes
N1 Cd1 O3 . . 82.40(8) yes
O2 Cd1 C17 4_575 . 126.51(8) yes
O4 Cd1 C17 . . 26.76(7) yes
O1 Cd1 C17 2_655 . 98.64(7) yes
N2 Cd1 C17 . . 137.57(8) yes
N1 Cd1 C17 . . 93.56(8) yes
O3 Cd1 C17 . . 27.06(7) yes
C1 N1 C5 . . 118.8(3) ?
C1 N1 Cd1 . . 122.8(2) ?
C5 N1 Cd1 . . 117.69(19) ?
C10 N2 C6 . . 118.5(2) ?
C10 N2 Cd1 . . 122.76(18) ?
C6 N2 Cd1 . . 118.61(18) ?
C18 O1 Cd1 . 2_645 121.58(15) ?
C18 O2 Cd1 . 4_676 105.19(14) ?
C17 O3 Cd1 . . 86.20(15) ?
C17 O4 Cd1 . . 97.58(16) ?
C15 O5 H5 . . 109.5 ?

loop_
_geom_bond_atom_site_label_1
_geom_bond_atom_site_label_2
_geom_bond_site_symmetry_2
_geom_bond_distance
_geom_bond_publ_flag
C1 N1 . 1.334(4) ?
C1 C2 . 1.375(4) ?
C1 H1 . 0.9300 ?
C2 C3 . 1.374(5) ?
C2 H2 . 0.9300 ?
C3 C4 . 1.370(5) ?
C3 H3 . 0.9300 ?
C4 C5 . 1.391(4) ?
C4 H4 . 0.9300 ?
C5 N1 . 1.335(4) ?
C5 C6 . 1.482(4) ?
C6 N2 . 1.351(3) ?
C6 C7 . 1.382(4) ?
C7 C8 . 1.374(5) ?
C7 H7 . 0.9300 ?
C8 C9 . 1.367(5) ?
C8 H8 . 0.9300 ?
C9 C10 . 1.375(4) ?
C9 H9 . 0.9300 ?
C10 N2 . 1.332(3) ?
C10 H10 . 0.9300 ?
C11 C12 . 1.376(3) ?
C11 C16 . 1.391(4) ?
C11 C17 . 1.497(3) ?
C12 C13 . 1.392(3) ?
C12 H12 . 0.9300 ?
C13 C14 . 1.383(3) ?
C13 C18 . 1.500(3) ?
C14 C15 . 1.390(3) ?
C14 H14 . 0.9300 ?
C15 O5 . 1.351(3) ?
C15 C16 . 1.384(4) ?
C16 H16 . 0.9300 ?
C17 O4 . 1.247(3) ?
C17 O3 . 1.252(3) ?
C17 Cd1 . 2.746(3) ?
C18 O2 . 1.254(3) ?
C18 O1 . 1.255(3) ?
Cd1 O2 4_575 2.2374(18) yes
Cd1 O4 . 2.2872(18) yes
Cd1 O1 2_655 2.3259(18) yes
Cd1 N2 . 2.334(2) yes
Cd1 N1 . 2.370(2) yes
Cd1 O3 . 2.528(2) yes
O1 Cd1 2_645 2.3259(18) yes
O2 Cd1 4_676 2.2374(18) yes
O5 H5 . 0.8200 ?

loop_
_geom_hbond_atom_site_label_D
_geom_hbond_atom_site_label_H
_geom_hbond_atom_site_label_A
_geom_hbond_site_symmetry_A
_geom_hbond_distance_DH
_geom_hbond_distance_HA
_geom_hbond_distance_DA
_geom_hbond_angle_DHA
_geom_hbond_publ_flag
O5 H5 O3 2_655 0.82 1.88 2.677(3) 165 yes
